data_2216693
loop_
_publ_author_name
'Narayana, B.'
'Sunil, K.'
'Sarojini, B. K.'
'Yathirajan, H. S.'
'Bolte, Michael'

_publ_section_title
;
 (1<i>Z</i>)-1-(4-Methoxyphenyl)ethan-1-one thiosemicarbazone
;
_journal_coeditor_code NG2375
_journal_issue 12
_journal_name_full 'Acta Crystallographica Section E'
_journal_page_first o4834
_journal_page_last o4835
_journal_paper_doi 10.1107/S1600536807059788
_journal_volume 63
_journal_year 2007
_chemical_formula_iupac 'C10 H13 N3 O S'
_chemical_formula_moiety 'C10 H13 N3 O S'
_chemical_formula_sum 'C10 H13 N3 O S'
_chemical_formula_weight 223.29
_chemical_name_systematic
;
(1<i>Z</i>)-1-(4-Methoxyphenyl)ethan-1-one thiosemicarbazone
;
_space_group_IT_number 14
_symmetry_cell_setting monoclinic
_symmetry_space_group_name_Hall '-P 2ybc'
_symmetry_space_group_name_H-M 'P 1 21/c 1'
_atom_sites_solution_hydrogens geom
_atom_sites_solution_primary direct
_atom_sites_solution_secondary difmap
_audit_creation_method SHELXL-97
_cell_angle_alpha 90.00
_cell_angle_beta 108.123(5)
_cell_angle_gamma 90.00
_cell_formula_units_Z 8
_cell_length_a 14.3548(9)
_cell_length_b 8.4141(5)
_cell_length_c 19.6562(13)
_cell_measurement_reflns_used 30258
_cell_measurement_temperature 173(2)
_cell_measurement_theta_max 26.2
_cell_measurement_theta_min 2.8
_cell_volume 2256.4(3)
_computing_cell_refinement 'X-AREA (Stoe & Cie, 2001)'
_computing_data_collection 'X-AREA (Stoe & Cie, 2001)'
_computing_data_reduction 'X-AREA (Stoe & Cie, 2001)'
_computing_molecular_graphics 'XP in SHELXTL-Plus (Sheldrick, 1991)'
_computing_publication_material 'SHELXL97 (Sheldrick, 1997)'
_computing_structure_refinement 'SHELXL97 (Sheldrick, 1997)'
_computing_structure_solution 'SHELXS97 (Sheldrick, 1990)'
_diffrn_ambient_temperature 173(2)
_diffrn_measured_fraction_theta_full 0.994
_diffrn_measured_fraction_theta_max 0.958
_diffrn_measurement_device_type 'Stoe IPDSII two-circle diffractometer'
_diffrn_measurement_method \w
_diffrn_radiation_monochromator graphite
_diffrn_radiation_source 'fine-focus sealed tube'
_diffrn_radiation_type MoK\a
_diffrn_radiation_wavelength 0.71073
_diffrn_reflns_av_R_equivalents 0.0823
_diffrn_reflns_av_sigmaI/netI 0.0362
_diffrn_reflns_limit_h_max 16
_diffrn_reflns_limit_h_min -17
_diffrn_reflns_limit_k_max 10
_diffrn_reflns_limit_k_min -10
_diffrn_reflns_limit_l_max 24
_diffrn_reflns_limit_l_min -12
_diffrn_reflns_number 42568
_diffrn_reflns_theta_full 25.00
_diffrn_reflns_theta_max 26.28
_diffrn_reflns_theta_min 2.65
_diffrn_standards_number 0
_exptl_absorpt_coefficient_mu 0.265
_exptl_absorpt_correction_T_max 0.9539
_exptl_absorpt_correction_T_min 0.9225
_exptl_absorpt_correction_type multi-scan
_exptl_absorpt_process_details '(MULABS; Spek, 2003; Blessing, 1995)'
_exptl_crystal_colour yellow
_exptl_crystal_density_diffrn 1.315
_exptl_crystal_density_method 'not measured'
_exptl_crystal_description plate
_exptl_crystal_F_000 944
_exptl_crystal_size_max 0.31
_exptl_crystal_size_mid 0.25
_exptl_crystal_size_min 0.18
_refine_diff_density_max 0.785
_refine_diff_density_min -0.480
_refine_ls_extinction_method none
_refine_ls_goodness_of_fit_ref 1.060
_refine_ls_hydrogen_treatment constr
_refine_ls_matrix_type full
_refine_ls_number_parameters 282
_refine_ls_number_reflns 4478
_refine_ls_number_restraints 0
_refine_ls_restrained_S_all 1.060
_refine_ls_R_factor_all 0.0952
_refine_ls_R_factor_gt 0.0789
_refine_ls_shift/su_max 0.001
_refine_ls_shift/su_mean 0.000
_refine_ls_structure_factor_coef Fsqd
_refine_ls_weighting_details 'calc w=1/[\s^2^(Fo^2^)+(0.1562P)^2^+4.3460P] where P=(Fo^2^+2Fc^2^)/3'
_refine_ls_weighting_scheme calc
_refine_ls_wR_factor_gt 0.2347
_refine_ls_wR_factor_ref 0.2401
_reflns_number_gt 3571
_reflns_number_total 4478
_reflns_threshold_expression I>2\s(I)
_cod_data_source_file ng2375.cif
_cod_data_source_block I
_cod_depositor_comments
;
The following automatic conversions were performed:
'_symmetry_cell_setting' value 'Monoclinic' changed to 'monoclinic'
according to '/home/saulius/struct/CIF-dictionaries/cif_core.dic'
dictionary named 'cif_core.dic' version 2.4.1 from 2010-06-29.

Automatic conversion script
Id: cif_fix_enum 1527 2010-12-29 10:47:43Z saulius 

The following automatic conversions were performed:

'_symmetry_cell_setting' value 'Monoclinic' changed to 'monoclinic'
according to /home/saulius/struct/CIF-dictionaries/cif_core.dic
dictionary named 'cif_core.dic' version 2.4.1 from 2010-06-29.

Automatic conversion script
Id: cif_fix_values 1715 2011-07-08 13:25:40Z adriana 
;
_cod_original_sg_symbol_H-M 'P 21/c'
_cod_database_code 2216693
_cod_database_fobs_code 2216693

loop_
_symmetry_equiv_pos_as_xyz
'x, y, z'
'-x, y+1/2, -z+1/2'
'-x, -y, -z'
'x, -y-1/2, z-1/2'

loop_
_atom_site_type_symbol
_atom_site_label
_atom_site_fract_x
_atom_site_fract_y
_atom_site_fract_z
_atom_site_U_iso_or_equiv
_atom_site_adp_type
_atom_site_calc_flag
_atom_site_refinement_flags
_atom_site_occupancy
S S1 0.48440(11) 0.23608(16) 0.76976(8) 0.0341(4) Uani d . 1
O O1 0.8050(3) 0.0042(5) 0.38379(19) 0.0334(9) Uani d . 1
N N1 0.6287(3) 0.1143(5) 0.6373(2) 0.0310(10) Uani d . 1
N N2 0.5907(3) 0.1107(5) 0.6946(2) 0.0297(10) Uani d . 1
H H2 0.5967 0.0253 0.7215 0.036 Uiso calc R 1
N N3 0.5500(3) 0.3732(5) 0.6715(2) 0.0304(10) Uani d . 1
H H3A 0.5826 0.3733 0.6403 0.036 Uiso calc R 1
H H3B 0.5206 0.4603 0.6789 0.036 Uiso calc R 1
C C1 0.6949(4) 0.0096(6) 0.6359(3) 0.0247(10) Uani d . 1
C C2 0.7407(4) -0.1069(8) 0.6946(3) 0.0395(13) Uani d . 1
H H2A 0.7371 -0.0650 0.7402 0.06(2) Uiso calc R 1
H H2B 0.8095 -0.1235 0.6977 0.07(2) Uiso calc R 1
H H2C 0.7055 -0.2082 0.6842 0.14(5) Uiso calc R 1
C C3 0.5450(4) 0.2403(6) 0.7077(3) 0.0266(10) Uani d . 1
C C11 0.7240(4) 0.0096(6) 0.5701(3) 0.0258(10) Uani d . 1
C C12 0.6569(4) 0.0578(6) 0.5050(3) 0.0274(10) Uani d . 1
H H12 0.5933 0.0912 0.5041 0.033 Uiso calc R 1
C C13 0.6808(4) 0.0583(6) 0.4416(3) 0.0290(11) Uani d . 1
H H13 0.6342 0.0910 0.3980 0.035 Uiso calc R 1
C C14 0.7742(4) 0.0099(6) 0.4433(3) 0.0277(11) Uani d . 1
C C15 0.8419(4) -0.0382(7) 0.5070(3) 0.0302(11) Uani d . 1
H H15 0.9055 -0.0709 0.5077 0.036 Uiso calc R 1
C C16 0.8172(4) -0.0388(7) 0.5697(3) 0.0279(11) Uani d . 1
H H16 0.8641 -0.0724 0.6131 0.033 Uiso calc R 1
C C17 0.7387(4) 0.0625(8) 0.3175(3) 0.0409(14) Uani d . 1
H H17A 0.6813 -0.0074 0.3019 0.061 Uiso calc R 1
H H17B 0.7720 0.0642 0.2809 0.061 Uiso calc R 1
H H17C 0.7176 0.1703 0.3246 0.061 Uiso calc R 1
S S1A -0.04879(11) 0.28900(16) 0.75014(8) 0.0352(4) Uani d . 1
O O1A 0.3755(3) 0.4380(5) 0.42642(19) 0.0332(9) Uani d . 1
N N1A 0.1031(3) 0.4094(5) 0.6234(2) 0.0281(9) Uani d . 1
N N2A 0.0390(3) 0.4199(5) 0.6636(2) 0.0260(9) Uani d . 1
H H2N 0.0117 0.5106 0.6690 0.031 Uiso calc R 1
N N3A 0.0556(4) 0.1494(5) 0.6767(2) 0.0339(10) Uani d . 1
H H3A1 0.0897 0.1504 0.6464 0.041 Uiso calc R 1
H H3A2 0.0448 0.0590 0.6955 0.041 Uiso calc R 1
C C1A 0.1091(4) 0.5312(6) 0.5826(3) 0.0264(10) Uani d . 1
C C2A 0.0463(4) 0.6765(6) 0.5725(3) 0.0310(11) Uani d . 1
H H2A1 -0.0167 0.6492 0.5790 0.07(2) Uiso calc R 1
H H2A2 0.0351 0.7183 0.5240 0.07(2) Uiso calc R 1
H H2A3 0.0794 0.7572 0.6076 0.11(4) Uiso calc R 1
C C3A 0.0204(4) 0.2839(6) 0.6939(2) 0.0247(10) Uani d . 1
C C11A 0.1823(4) 0.5119(6) 0.5444(3) 0.0254(10) Uani d . 1
C C12A 0.2609(4) 0.4073(6) 0.5702(3) 0.0292(11) Uani d . 1
H H12A 0.2697 0.3540 0.6143 0.035 Uiso calc R 1
C C13A 0.3268(4) 0.3796(6) 0.5323(3) 0.0294(11) Uani d . 1
H H13A 0.3799 0.3081 0.5505 0.035 Uiso calc R 1
C C14A 0.3143(4) 0.4573(6) 0.4679(3) 0.0266(10) Uani d . 1
C C15A 0.2370(4) 0.5645(7) 0.4413(3) 0.0297(11) Uani d . 1
H H15A 0.2290 0.6181 0.3973 0.036 Uiso calc R 1
C C16A 0.1721(4) 0.5919(7) 0.4799(3) 0.0296(11) Uani d . 1
H H16A 0.1201 0.6658 0.4623 0.036 Uiso calc R 1
C C17A 0.4539(4) 0.3252(6) 0.4501(3) 0.0322(12) Uani d . 1
H H17D 0.4976 0.3570 0.4972 0.048 Uiso calc R 1
H H17E 0.4909 0.3221 0.4158 0.048 Uiso calc R 1
H H17F 0.4268 0.2197 0.4535 0.048 Uiso calc R 1

loop_
_atom_site_aniso_label
_atom_site_aniso_U_11
_atom_site_aniso_U_22
_atom_site_aniso_U_33
_atom_site_aniso_U_12
_atom_site_aniso_U_13
_atom_site_aniso_U_23
S1 0.0511(8) 0.0239(6) 0.0392(7) -0.0035(6) 0.0314(6) -0.0025(5)
O1 0.034(2) 0.041(2) 0.0301(18) 0.0052(16) 0.0170(16) 0.0016(16)
N1 0.039(2) 0.028(2) 0.032(2) -0.0009(19) 0.020(2) -0.0008(18)
N2 0.045(3) 0.022(2) 0.030(2) 0.0007(19) 0.023(2) 0.0026(17)
N3 0.043(3) 0.028(2) 0.027(2) 0.001(2) 0.022(2) -0.0018(18)
C1 0.023(2) 0.024(2) 0.027(2) -0.0009(19) 0.0091(19) 0.0019(19)
C2 0.042(3) 0.049(3) 0.029(3) 0.014(3) 0.012(2) 0.009(3)
C3 0.033(3) 0.024(2) 0.025(2) -0.006(2) 0.013(2) -0.0031(19)
C11 0.031(3) 0.019(2) 0.029(2) 0.0030(19) 0.012(2) 0.0005(19)
C12 0.025(2) 0.029(3) 0.029(2) 0.005(2) 0.010(2) 0.002(2)
C13 0.030(3) 0.030(3) 0.027(2) 0.004(2) 0.009(2) 0.002(2)
C14 0.034(3) 0.025(3) 0.029(2) 0.000(2) 0.016(2) 0.000(2)
C15 0.026(3) 0.033(3) 0.034(3) 0.002(2) 0.012(2) 0.000(2)
C16 0.023(2) 0.033(3) 0.027(2) 0.006(2) 0.007(2) 0.004(2)
C17 0.041(3) 0.055(4) 0.028(3) 0.005(3) 0.013(2) 0.007(3)
S1A 0.0495(8) 0.0254(6) 0.0436(8) -0.0024(6) 0.0331(7) -0.0012(5)
O1A 0.036(2) 0.037(2) 0.0314(18) 0.0035(17) 0.0180(17) 0.0046(16)
N1A 0.033(2) 0.027(2) 0.030(2) 0.0015(18) 0.0175(19) 0.0035(17)
N2A 0.035(2) 0.0195(19) 0.029(2) 0.0019(17) 0.0177(19) 0.0037(16)
N3A 0.051(3) 0.023(2) 0.037(2) -0.005(2) 0.027(2) -0.0012(19)
C1A 0.030(3) 0.024(2) 0.024(2) -0.001(2) 0.007(2) -0.0010(19)
C2A 0.040(3) 0.025(3) 0.035(3) 0.005(2) 0.021(2) 0.003(2)
C3A 0.029(2) 0.022(2) 0.024(2) -0.004(2) 0.010(2) -0.0012(18)
C11A 0.030(3) 0.021(2) 0.026(2) -0.0071(19) 0.011(2) -0.0039(18)
C12A 0.034(3) 0.030(3) 0.024(2) 0.000(2) 0.009(2) 0.004(2)
C13A 0.031(3) 0.031(3) 0.030(2) 0.004(2) 0.014(2) 0.005(2)
C14A 0.030(3) 0.024(2) 0.028(2) -0.003(2) 0.013(2) -0.003(2)
C15A 0.030(3) 0.035(3) 0.026(2) -0.004(2) 0.012(2) 0.001(2)
C16A 0.031(3) 0.030(3) 0.029(3) -0.002(2) 0.012(2) 0.000(2)
C17A 0.032(3) 0.028(3) 0.040(3) 0.001(2) 0.016(2) -0.001(2)

loop_
_atom_type_symbol
_atom_type_description
_atom_type_scat_dispersion_real
_atom_type_scat_dispersion_imag
_atom_type_scat_source
C C 0.0033 0.0016 'International Tables Vol C Tables 4.2.6.8 and 6.1.1.4'
H H 0.0000 0.0000 'International Tables Vol C Tables 4.2.6.8 and 6.1.1.4'
N N 0.0061 0.0033 'International Tables Vol C Tables 4.2.6.8 and 6.1.1.4'
O O 0.0106 0.0060 'International Tables Vol C Tables 4.2.6.8 and 6.1.1.4'
S S 0.1246 0.1234 'International Tables Vol C Tables 4.2.6.8 and 6.1.1.4'

loop_
_geom_angle_atom_site_label_1
_geom_angle_atom_site_label_2
_geom_angle_atom_site_label_3
_geom_angle
C14 O1 C17 117.4(4)
C1 N1 N2 118.2(4)
C3 N2 N1 118.4(4)
C3 N2 H2 120.8
N1 N2 H2 120.8
C3 N3 H3A 120.0
C3 N3 H3B 120.0
H3A N3 H3B 120.0
N1 C1 C11 115.1(4)
N1 C1 C2 125.1(5)
C11 C1 C2 119.8(4)
C1 C2 H2A 109.5
C1 C2 H2B 109.5
H2A C2 H2B 109.5
C1 C2 H2C 109.5
H2A C2 H2C 109.5
H2B C2 H2C 109.5
N2 C3 N3 117.9(4)
N2 C3 S1 120.7(4)
N3 C3 S1 121.4(4)
C12 C11 C16 117.7(5)
C12 C11 C1 119.9(5)
C16 C11 C1 122.4(5)
C13 C12 C11 121.9(5)
C13 C12 H12 119.1
C11 C12 H12 119.1
C12 C13 C14 118.8(5)
C12 C13 H13 120.6
C14 C13 H13 120.6
O1 C14 C15 116.0(5)
O1 C14 C13 123.6(5)
C15 C14 C13 120.4(5)
C16 C15 C14 120.3(5)
C16 C15 H15 119.9
C14 C15 H15 119.9
C15 C16 C11 120.9(5)
C15 C16 H16 119.6
C11 C16 H16 119.6
O1 C17 H17A 109.5
O1 C17 H17B 109.5
H17A C17 H17B 109.5
O1 C17 H17C 109.5
H17A C17 H17C 109.5
H17B C17 H17C 109.5
C14A O1A C17A 117.7(4)
C1A N1A N2A 118.4(4)
C3A N2A N1A 116.9(4)
C3A N2A H2N 121.6
N1A N2A H2N 121.6
C3A N3A H3A1 120.0
C3A N3A H3A2 120.0
H3A1 N3A H3A2 120.0
N1A C1A C11A 114.5(4)
N1A C1A C2A 124.4(5)
C11A C1A C2A 121.1(4)
C1A C2A H2A1 109.5
C1A C2A H2A2 109.5
H2A1 C2A H2A2 109.5
C1A C2A H2A3 109.5
H2A1 C2A H2A3 109.5
H2A2 C2A H2A3 109.5
N3A C3A N2A 117.8(4)
N3A C3A S1A 122.2(4)
N2A C3A S1A 120.0(4)
C12A C11A C16A 118.4(5)
C12A C11A C1A 120.5(4)
C16A C11A C1A 121.1(5)
C13A C12A C11A 121.2(5)
C13A C12A H12A 119.4
C11A C12A H12A 119.4
C14A C13A C12A 119.5(5)
C14A C13A H13A 120.2
C12A C13A H13A 120.2
O1A C14A C13A 123.9(5)
O1A C14A C15A 115.6(4)
C13A C14A C15A 120.5(5)
C16A C15A C14A 119.4(5)
C16A C15A H15A 120.3
C14A C15A H15A 120.3
C15A C16A C11A 120.9(5)
C15A C16A H16A 119.5
C11A C16A H16A 119.5
O1A C17A H17D 109.5
O1A C17A H17E 109.5
H17D C17A H17E 109.5
O1A C17A H17F 109.5
H17D C17A H17F 109.5
H17E C17A H17F 109.5

loop_
_geom_bond_atom_site_label_1
_geom_bond_atom_site_label_2
_geom_bond_distance
S1 C3 1.704(5)
O1 C14 1.374(6)
O1 C17 1.439(7)
N1 C1 1.302(6)
N1 N2 1.398(6)
N2 C3 1.338(6)
N2 H2 0.8800
N3 C3 1.339(7)
N3 H3A 0.8800
N3 H3B 0.8800
C1 C11 1.478(7)
C1 C2 1.500(7)
C2 H2A 0.9800
C2 H2B 0.9800
C2 H2C 0.9800
C11 C12 1.401(7)
C11 C16 1.401(7)
C12 C13 1.391(7)
C12 H12 0.9500
C13 C14 1.391(7)
C13 H13 0.9500
C14 C15 1.386(8)
C15 C16 1.384(7)
C15 H15 0.9500
C16 H16 0.9500
C17 H17A 0.9800
C17 H17B 0.9800
C17 H17C 0.9800
S1A C3A 1.701(5)
O1A C14A 1.381(6)
O1A C17A 1.434(6)
N1A C1A 1.320(7)
N1A N2A 1.389(6)
N2A C3A 1.354(6)
N2A H2N 0.8800
N3A C3A 1.326(7)
N3A H3A1 0.8800
N3A H3A2 0.8800
C1A C11A 1.478(7)
C1A C2A 1.495(7)
C2A H2A1 0.9800
C2A H2A2 0.9800
C2A H2A3 0.9800
C11A C12A 1.397(7)
C11A C16A 1.402(7)
C12A C13A 1.393(7)
C12A H12A 0.9500
C13A C14A 1.387(7)
C13A H13A 0.9500
C14A C15A 1.398(8)
C15A C16A 1.393(7)
C15A H15A 0.9500
C16A H16A 0.9500
C17A H17D 0.9800
C17A H17E 0.9800
C17A H17F 0.9800

loop_
_geom_hbond_atom_site_label_D
_geom_hbond_atom_site_label_H
_geom_hbond_atom_site_label_A
_geom_hbond_site_symmetry_A
_geom_hbond_distance_DH
_geom_hbond_distance_HA
_geom_hbond_distance_DA
_geom_hbond_angle_DHA
N2 H2 S1 2_646 0.88 2.73 3.472(4) 143.4
N3 H3A O1A 3_666 0.88 2.26 2.942(5) 134.6
N3 H3B S1 2_656 0.88 2.54 3.355(5) 154.3
N2A H2N S1A 2_556 0.88 2.79 3.521(4) 141.7
N3A H3A1 O1 3_656 0.88 2.21 2.927(6) 138.2
N3A H3A2 S1A 2_546 0.88 2.50 3.370(5) 168.5

loop_
_geom_torsion_atom_site_label_1
_geom_torsion_atom_site_label_2
_geom_torsion_atom_site_label_3
_geom_torsion_atom_site_label_4
_geom_torsion
C1 N1 N2 C3 161.5(5)
N2 N1 C1 C11 173.8(4)
N2 N1 C1 C2 -5.8(8)
N1 N2 C3 N3 -9.0(7)
N1 N2 C3 S1 172.2(4)
N1 C1 C11 C12 -28.9(7)
C2 C1 C11 C12 150.7(5)
N1 C1 C11 C16 151.7(5)
C2 C1 C11 C16 -28.7(8)
C16 C11 C12 C13 0.1(8)
C1 C11 C12 C13 -179.3(5)
C11 C12 C13 C14 -0.3(8)
C17 O1 C14 C15 -176.3(5)
C17 O1 C14 C13 4.6(8)
C12 C13 C14 O1 179.3(5)
C12 C13 C14 C15 0.2(8)
O1 C14 C15 C16 -179.1(5)
C13 C14 C15 C16 0.1(8)
C14 C15 C16 C11 -0.3(8)
C12 C11 C16 C15 0.2(8)
C1 C11 C16 C15 179.6(5)
C1A N1A N2A C3A 167.8(5)
N2A N1A C1A C11A 177.5(4)
N2A N1A C1A C2A -4.4(7)
N1A N2A C3A N3A -7.4(7)
N1A N2A C3A S1A 174.4(3)
N1A C1A C11A C12A -23.1(7)
C2A C1A C11A C12A 158.7(5)
N1A C1A C11A C16A 153.8(5)
C2A C1A C11A C16A -24.3(7)
C16A C11A C12A C13A -1.4(8)
C1A C11A C12A C13A 175.6(5)
C11A C12A C13A C14A 0.0(8)
C17A O1A C14A C13A 2.9(7)
C17A O1A C14A C15A -177.9(5)
C12A C13A C14A O1A -180.0(5)
C12A C13A C14A C15A 0.9(8)
O1A C14A C15A C16A -179.7(5)
C13A C14A C15A C16A -0.5(8)
C14A C15A C16A C11A -0.9(8)
C12A C11A C16A C15A 1.8(8)
C1A C11A C16A C15A -175.2(5)

loop_
_cod_related_entry_id
_cod_related_entry_database
_cod_related_entry_code
1 ChemSpider 7837226
